data_2210667
loop_
_publ_author_name
'Yang, Yong-Sheng'
'Gu, Wen'
'Qian, Jing'
'Gao, Feng-Xian'
'Yan, Shi-Ping'

_publ_section_title
;
 Diazido(1,4,7-tribenzyl-1,4,7-triazacyclononane-\k^3^<i>N</i>)copper(II)
;
_journal_issue 10
_journal_name_full 'Acta Crystallographica Section E'
_journal_page_first m2437
_journal_page_last m2438
_journal_paper_doi 10.1107/S1600536806031631
_journal_volume 62
_journal_year 2006
_chemical_formula_iupac '[Cu (C27 H33 N3)(N3)2]'
_chemical_formula_moiety 'C27 H33 Cu N9'
_chemical_formula_sum 'C27 H33 Cu N9'
_chemical_formula_weight 547.16
_chemical_name_systematic
;
(1,4,7-tribenzyl-1,4,7-triazacyclononane)diazidocopper(II)
;
_space_group_IT_number 14
_symmetry_cell_setting monoclinic
_symmetry_space_group_name_Hall '-P 2yn'
_symmetry_space_group_name_H-M 'P 1 21/n 1'
_atom_sites_solution_hydrogens geom
_atom_sites_solution_primary direct
_atom_sites_solution_secondary difmap
_cell_angle_alpha 90.00
_cell_angle_beta 100.470(7)
_cell_angle_gamma 90.00
_cell_formula_units_Z 4
_cell_length_a 14.105(7)
_cell_length_b 8.999(5)
_cell_length_c 21.603(11)
_cell_measurement_reflns_used 4432
_cell_measurement_temperature 293(2)
_cell_measurement_theta_max 25.71
_cell_measurement_theta_min 2.46
_cell_volume 2696(2)
_computing_cell_refinement 'SAINT (Bruker, 2001)'
_computing_data_collection 'SMART (Bruker, 2001)'
_computing_data_reduction 'SAINT (Bruker, 2001)'
_computing_molecular_graphics 'SHELXTL (Bruker, 2001)'
_computing_publication_material 'SHELXTL (Bruker, 2001)'
_computing_structure_refinement 'SHELXL97 (Sheldrick, 1997)'
_computing_structure_solution 'SHELXS97 (Sheldrick, 1997)'
_diffrn_ambient_temperature 293(2)
_diffrn_measured_fraction_theta_full 0.999
_diffrn_measured_fraction_theta_max 0.999
_diffrn_measurement_device_type 'Bruker SMART APEX area-detector'
_diffrn_measurement_method '\f and \w scan'
_diffrn_radiation_monochromator graphite
_diffrn_radiation_source 'fine-focus sealed tube'
_diffrn_radiation_type MoK\a
_diffrn_radiation_wavelength 0.71073
_diffrn_reflns_av_R_equivalents 0.0226
_diffrn_reflns_av_sigmaI/netI 0.0270
_diffrn_reflns_limit_h_max 7
_diffrn_reflns_limit_h_min -16
_diffrn_reflns_limit_k_max 10
_diffrn_reflns_limit_k_min -10
_diffrn_reflns_limit_l_max 25
_diffrn_reflns_limit_l_min -25
_diffrn_reflns_number 14088
_diffrn_reflns_theta_full 25.03
_diffrn_reflns_theta_max 25.03
_diffrn_reflns_theta_min 1.89
_exptl_absorpt_coefficient_mu 0.844
_exptl_absorpt_correction_T_max 0.845
_exptl_absorpt_correction_T_min 0.728
_exptl_absorpt_correction_type multi-scan
_exptl_absorpt_process_details 'SADABS (Sheldrick, 1996)'
_exptl_crystal_colour blue
_exptl_crystal_density_diffrn 1.348
_exptl_crystal_density_method 'not measured'
_exptl_crystal_description block
_exptl_crystal_F_000 1148
_exptl_crystal_size_max 0.28
_exptl_crystal_size_mid 0.22
_exptl_crystal_size_min 0.20
_refine_diff_density_max 0.372
_refine_diff_density_min -0.232
_refine_ls_extinction_method none
_refine_ls_goodness_of_fit_ref 1.024
_refine_ls_hydrogen_treatment constr
_refine_ls_matrix_type full
_refine_ls_number_parameters 334
_refine_ls_number_reflns 4753
_refine_ls_number_restraints 0
_refine_ls_restrained_S_all 1.024
_refine_ls_R_factor_all 0.0391
_refine_ls_R_factor_gt 0.0285
_refine_ls_shift/su_max 0.002
_refine_ls_shift/su_mean 0.000
_refine_ls_structure_factor_coef Fsqd
_refine_ls_weighting_details 'calc w=1/[\s^2^(Fo^2^)+(0.0434P)^2^+0.5508P] where P=(Fo^2^+2Fc^2^)/3'
_refine_ls_weighting_scheme calc
_refine_ls_wR_factor_gt 0.0746
_refine_ls_wR_factor_ref 0.0792
_reflns_number_gt 3883
_reflns_number_total 4753
_reflns_threshold_expression >2\s(I)
_cod_data_source_file hy2017.cif
_cod_data_source_block I
_cod_depositor_comments
;
The following automatic conversions were performed:
'_symmetry_cell_setting' value 'Monoclinic' changed to 'monoclinic'
according to '/home/saulius/struct/CIF-dictionaries/cif_core.dic'
dictionary named 'cif_core.dic' version 2.4.1 from 2010-06-29.

Automatic conversion script
Id: cif_fix_enum 1527 2010-12-29 10:47:43Z saulius 

The following automatic conversions were performed:

'_symmetry_cell_setting' value 'Monoclinic' changed to 'monoclinic'
according to /home/saulius/struct/CIF-dictionaries/cif_core.dic
dictionary named 'cif_core.dic' version 2.4.1 from 2010-06-29.

Automatic conversion script
Id: cif_fix_values 1715 2011-07-08 13:25:40Z adriana 
;
_cod_original_sg_symbol_H-M P21/n
_cod_database_code 2210667
_cod_database_fobs_code 2210667

loop_
_symmetry_equiv_pos_as_xyz
'x, y, z'
'-x+1/2, y+1/2, -z+1/2'
'-x, -y, -z'
'x-1/2, -y-1/2, z-1/2'

loop_
_atom_site_type_symbol
_atom_site_label
_atom_site_fract_x
_atom_site_fract_y
_atom_site_fract_z
_atom_site_U_iso_or_equiv
_atom_site_adp_type
_atom_site_calc_flag
_atom_site_refinement_flags
_atom_site_occupancy
Cu Cu1 0.980023(17) 0.04923(2) 0.841271(10) 0.03739(9) Uani d . 1
N N1 0.95413(11) 0.20160(17) 0.76619(7) 0.0392(4) Uani d . 1
N N2 0.84870(11) 0.15432(16) 0.86826(7) 0.0375(4) Uani d . 1
N N3 1.05148(11) 0.23047(15) 0.89211(7) 0.0351(3) Uani d . 1
N N4 0.93191(16) -0.1136(2) 0.78212(8) 0.0624(5) Uani d . 1
N N5 0.90395(12) -0.22988(19) 0.79784(7) 0.0449(4) Uani d . 1
N N6 0.87509(14) -0.3441(2) 0.81037(9) 0.0596(5) Uani d . 1
N N7 1.01167(16) -0.0873(2) 0.91423(8) 0.0604(5) Uani d . 1
N N8 1.04714(13) -0.2021(2) 0.91341(7) 0.0451(4) Uani d . 1
N N9 1.08004(18) -0.3211(3) 0.91676(10) 0.0819(7) Uani d . 1
C C1 0.84723(14) 0.2205(2) 0.75734(9) 0.0455(5) Uani d . 1
H H1A 0.8164 0.1286 0.7411 0.055 Uiso calc R 1
H H1B 0.8276 0.2975 0.7262 0.055 Uiso calc R 1
C C2 0.81227(14) 0.2618(2) 0.81807(9) 0.0412(4) Uani d . 1
H H2A 0.8348 0.3608 0.8312 0.049 Uiso calc R 1
H H2B 0.7423 0.2626 0.8106 0.049 Uiso calc R 1
C C3 0.89204(14) 0.2223(2) 0.92918(8) 0.0389(4) Uani d . 1
H H3A 0.9101 0.1447 0.9602 0.047 Uiso calc R 1
H H3B 0.8448 0.2855 0.9436 0.047 Uiso calc R 1
C C4 0.98070(14) 0.3141(2) 0.92319(9) 0.0387(4) Uani d . 1
H H4A 0.9604 0.4028 0.8989 0.046 Uiso calc R 1
H H4B 1.0125 0.3451 0.9648 0.046 Uiso calc R 1
C C5 1.08567(14) 0.3210(2) 0.84272(9) 0.0405(4) Uani d . 1
H H5A 1.1393 0.2709 0.8292 0.049 Uiso calc R 1
H H5B 1.1083 0.4166 0.8602 0.049 Uiso calc R 1
C C6 1.00537(14) 0.3445(2) 0.78644(9) 0.0402(4) Uani d . 1
H H6A 0.9596 0.4159 0.7973 0.048 Uiso calc R 1
H H6B 1.0322 0.3849 0.7518 0.048 Uiso calc R 1
C C7 0.97653(16) 0.1481(3) 0.70427(9) 0.0518(5) Uani d . 1
H H7A 0.9495 0.0494 0.6959 0.062 Uiso calc R 1
H H7B 0.9446 0.2131 0.6711 0.062 Uiso calc R 1
C C8 1.08200(17) 0.1422(2) 0.70105(9) 0.0537(5) Uani d . 1
C C9 1.1448(2) 0.0452(3) 0.73761(13) 0.0728(7) Uani d . 1
H H9 1.1215 -0.0213 0.7642 0.087 Uiso calc R 1
C C10 1.2424(2) 0.0466(3) 0.73488(16) 0.0916(10) Uani d . 1
H H10 1.2843 -0.0169 0.7606 0.110 Uiso calc R 1
C C11 1.2776(2) 0.1409(4) 0.69455(16) 0.0867(9) Uani d . 1
H H11 1.3430 0.1415 0.6930 0.104 Uiso calc R 1
C C12 1.2162(2) 0.2332(3) 0.65699(14) 0.0830(8) Uani d . 1
H H12 1.2395 0.2951 0.6287 0.100 Uiso calc R 1
C C13 1.1195(2) 0.2357(3) 0.66053(11) 0.0697(7) Uani d . 1
H H13 1.0788 0.3015 0.6353 0.084 Uiso calc R 1
C C14 0.77790(15) 0.0353(2) 0.87412(10) 0.0467(5) Uani d . 1
H H14A 0.8102 -0.0390 0.9030 0.056 Uiso calc R 1
H H14B 0.7600 -0.0122 0.8333 0.056 Uiso calc R 1
C C15 0.68613(15) 0.0799(2) 0.89625(10) 0.0461(5) Uani d . 1
C C16 0.60248(17) 0.1103(3) 0.85346(12) 0.0625(6) Uani d . 1
H H16 0.6029 0.1047 0.8105 0.075 Uiso calc R 1
C C17 0.51843(19) 0.1490(3) 0.87407(16) 0.0816(8) Uani d . 1
H H17 0.4631 0.1702 0.8449 0.098 Uiso calc R 1
C C18 0.5162(2) 0.1561(3) 0.93706(18) 0.0855(9) Uani d . 1
H H18 0.4593 0.1812 0.9507 0.103 Uiso calc R 1
C C19 0.5976(2) 0.1263(3) 0.97976(14) 0.0788(8) Uani d . 1
H H19 0.5962 0.1311 1.0226 0.095 Uiso calc R 1
C C20 0.68229(18) 0.0891(3) 0.95990(11) 0.0609(6) Uani d . 1
H H20 0.7375 0.0698 0.9896 0.073 Uiso calc R 1
C C21 1.13574(14) 0.1759(2) 0.93974(9) 0.0433(5) Uani d . 1
H H21A 1.1741 0.1111 0.9182 0.052 Uiso calc R 1
H H21B 1.1107 0.1158 0.9704 0.052 Uiso calc R 1
C C22 1.20228(14) 0.2922(2) 0.97516(9) 0.0432(5) Uani d . 1
C C23 1.19396(15) 0.3303(2) 1.03649(9) 0.0467(5) Uani d . 1
H H23 1.1441 0.2901 1.0540 0.056 Uiso calc R 1
C C24 1.25867(18) 0.4270(2) 1.07171(11) 0.0586(6) Uani d . 1
H H24 1.2529 0.4499 1.1128 0.070 Uiso calc R 1
C C25 1.33128(19) 0.4888(3) 1.04591(13) 0.0709(7) Uani d . 1
H H25 1.3746 0.5542 1.0694 0.085 Uiso calc R 1
C C26 1.34020(19) 0.4541(3) 0.98500(14) 0.0778(8) Uani d . 1
H H26 1.3892 0.4968 0.9675 0.093 Uiso calc R 1
C C27 1.27657(16) 0.3559(3) 0.94998(11) 0.0626(6) Uani d . 1
H H27 1.2836 0.3322 0.9091 0.075 Uiso calc R 1

loop_
_atom_site_aniso_label
_atom_site_aniso_U_11
_atom_site_aniso_U_22
_atom_site_aniso_U_33
_atom_site_aniso_U_12
_atom_site_aniso_U_13
_atom_site_aniso_U_23
Cu1 0.05201(16) 0.02677(13) 0.03161(13) 0.00049(10) 0.00282(10) -0.00024(9)
N1 0.0460(9) 0.0382(8) 0.0321(8) 0.0010(7) 0.0034(7) 0.0022(6)
N2 0.0430(9) 0.0332(8) 0.0350(8) -0.0033(7) 0.0034(7) 0.0017(6)
N3 0.0390(9) 0.0298(8) 0.0344(8) 0.0031(7) 0.0006(7) 0.0004(6)
N4 0.1034(16) 0.0416(10) 0.0406(10) -0.0155(11) 0.0089(10) -0.0059(8)
N5 0.0516(11) 0.0390(10) 0.0404(9) 0.0035(8) -0.0014(8) -0.0087(7)
N6 0.0669(13) 0.0399(10) 0.0670(12) -0.0079(9) -0.0008(10) -0.0032(9)
N7 0.1053(16) 0.0339(10) 0.0371(9) -0.0032(10) 0.0000(10) 0.0034(7)
N8 0.0513(11) 0.0474(11) 0.0352(9) 0.0011(9) 0.0038(8) 0.0008(7)
N9 0.1093(19) 0.0655(14) 0.0696(14) 0.0392(14) 0.0129(13) 0.0064(11)
C1 0.0471(12) 0.0497(12) 0.0360(10) -0.0002(10) -0.0020(9) 0.0082(9)
C2 0.0377(11) 0.0382(10) 0.0452(11) 0.0006(8) 0.0007(9) 0.0050(8)
C3 0.0460(11) 0.0343(10) 0.0358(10) 0.0017(8) 0.0053(8) 0.0002(8)
C4 0.0460(11) 0.0306(9) 0.0376(10) 0.0030(8) 0.0027(8) -0.0029(7)
C5 0.0412(11) 0.0352(10) 0.0444(11) -0.0010(8) 0.0057(9) 0.0008(8)
C6 0.0477(12) 0.0326(10) 0.0408(10) 0.0004(8) 0.0094(9) 0.0076(8)
C7 0.0681(15) 0.0572(13) 0.0288(10) 0.0002(11) 0.0052(10) 0.0013(9)
C8 0.0701(15) 0.0539(13) 0.0396(11) 0.0039(11) 0.0168(11) -0.0054(10)
C9 0.0845(19) 0.0696(17) 0.0717(17) 0.0217(14) 0.0340(15) 0.0154(13)
C10 0.086(2) 0.094(2) 0.102(2) 0.0397(18) 0.0366(19) 0.0128(18)
C11 0.081(2) 0.088(2) 0.103(2) 0.0149(18) 0.0479(18) -0.0136(18)
C12 0.092(2) 0.086(2) 0.084(2) 0.0039(17) 0.0502(17) 0.0049(16)
C13 0.086(2) 0.0745(17) 0.0530(14) 0.0090(14) 0.0247(13) 0.0066(12)
C14 0.0535(13) 0.0366(11) 0.0495(12) -0.0085(9) 0.0084(10) -0.0019(9)
C15 0.0512(12) 0.0384(11) 0.0488(12) -0.0127(9) 0.0095(10) 0.0038(9)
C16 0.0516(14) 0.0737(16) 0.0594(14) -0.0181(12) 0.0028(11) 0.0027(12)
C17 0.0512(16) 0.085(2) 0.105(2) -0.0099(14) 0.0047(16) 0.0133(17)
C18 0.0638(19) 0.079(2) 0.124(3) -0.0074(15) 0.0437(19) -0.0011(19)
C19 0.084(2) 0.093(2) 0.0685(17) -0.0148(17) 0.0377(16) -0.0040(15)
C20 0.0641(15) 0.0687(15) 0.0513(13) -0.0074(12) 0.0142(12) 0.0103(11)
C21 0.0469(12) 0.0380(10) 0.0415(10) 0.0073(9) -0.0016(9) 0.0000(8)
C22 0.0371(11) 0.0429(11) 0.0455(11) 0.0064(9) -0.0032(9) 0.0033(9)
C23 0.0474(12) 0.0440(11) 0.0456(11) 0.0038(9) 0.0001(9) 0.0033(9)
C24 0.0657(15) 0.0514(13) 0.0523(13) 0.0022(11) -0.0065(11) -0.0061(10)
C25 0.0689(17) 0.0601(15) 0.0727(18) -0.0132(13) -0.0163(14) 0.0008(13)
C26 0.0498(14) 0.098(2) 0.0812(19) -0.0212(14) 0.0006(13) 0.0205(16)
C27 0.0456(13) 0.0892(18) 0.0512(13) -0.0032(13) 0.0039(11) 0.0013(12)

loop_
_atom_type_symbol
_atom_type_description
_atom_type_scat_dispersion_real
_atom_type_scat_dispersion_imag
_atom_type_scat_source
C C 0.0033 0.0016 'International Tables Vol C Tables 4.2.6.8 and 6.1.1.4'
H H 0.0000 0.0000 'International Tables Vol C Tables 4.2.6.8 and 6.1.1.4'
N N 0.0061 0.0033 'International Tables Vol C Tables 4.2.6.8 and 6.1.1.4'
Cu Cu 0.3201 1.2651 'International Tables Vol C Tables 4.2.6.8 and 6.1.1.4'

loop_
_geom_angle_atom_site_label_1
_geom_angle_atom_site_label_2
_geom_angle_atom_site_label_3
_geom_angle
_geom_angle_publ_flag
N4 Cu1 N7 93.18(9) y
N4 Cu1 N1 89.63(8) y
N7 Cu1 N1 176.47(7) y
N4 Cu1 N3 168.40(8) y
N7 Cu1 N3 92.75(7) y
N1 Cu1 N3 84.11(7) y
N4 Cu1 N2 106.05(8) y
N7 Cu1 N2 97.56(8) y
N1 Cu1 N2 83.69(6) y
N3 Cu1 N2 83.02(6) y
C1 N1 C6 111.16(15) ?
C1 N1 C7 106.98(15) ?
C6 N1 C7 111.39(15) ?
C1 N1 Cu1 101.68(11) ?
C6 N1 Cu1 109.06(11) ?
C7 N1 Cu1 116.13(12) ?
C2 N2 C3 114.55(14) ?
C2 N2 C14 112.72(15) ?
C3 N2 C14 113.46(15) ?
C2 N2 Cu1 106.18(12) ?
C3 N2 Cu1 100.24(11) ?
C14 N2 Cu1 108.48(12) ?
C5 N3 C4 111.97(14) ?
C5 N3 C21 110.46(15) ?
C4 N3 C21 111.35(14) ?
C5 N3 Cu1 103.60(11) ?
C4 N3 Cu1 108.98(11) ?
C21 N3 Cu1 110.20(11) ?
N5 N4 Cu1 123.99(15) ?
N6 N5 N4 177.0(2) y
N8 N7 Cu1 125.46(16) ?
N7 N8 N9 174.6(2) y
N1 C1 C2 113.15(15) ?
N1 C1 H1A 108.9 ?
C2 C1 H1A 108.9 ?
N1 C1 H1B 108.9 ?
C2 C1 H1B 108.9 ?
H1A C1 H1B 107.8 ?
N2 C2 C1 110.35(16) ?
N2 C2 H2A 109.6 ?
C1 C2 H2A 109.6 ?
N2 C2 H2B 109.6 ?
C1 C2 H2B 109.6 ?
H2A C2 H2B 108.1 ?
N2 C3 C4 111.20(15) ?
N2 C3 H3A 109.4 ?
C4 C3 H3A 109.4 ?
N2 C3 H3B 109.4 ?
C4 C3 H3B 109.4 ?
H3A C3 H3B 108.0 ?
N3 C4 C3 112.89(15) ?
N3 C4 H4A 109.0 ?
C3 C4 H4A 109.0 ?
N3 C4 H4B 109.0 ?
C3 C4 H4B 109.0 ?
H4A C4 H4B 107.8 ?
N3 C5 C6 110.98(16) ?
N3 C5 H5A 109.4 ?
C6 C5 H5A 109.4 ?
N3 C5 H5B 109.4 ?
C6 C5 H5B 109.4 ?
H5A C5 H5B 108.0 ?
N1 C6 C5 111.33(14) ?
N1 C6 H6A 109.4 ?
C5 C6 H6A 109.4 ?
N1 C6 H6B 109.4 ?
C5 C6 H6B 109.4 ?
H6A C6 H6B 108.0 ?
C8 C7 N1 114.89(16) ?
C8 C7 H7A 108.5 ?
N1 C7 H7A 108.5 ?
C8 C7 H7B 108.5 ?
N1 C7 H7B 108.5 ?
H7A C7 H7B 107.5 ?
C13 C8 C9 117.7(2) ?
C13 C8 C7 120.2(2) ?
C9 C8 C7 122.2(2) ?
C8 C9 C10 120.5(3) ?
C8 C9 H9 119.8 ?
C10 C9 H9 119.8 ?
C11 C10 C9 120.5(3) ?
C11 C10 H10 119.7 ?
C9 C10 H10 119.7 ?
C12 C11 C10 119.6(3) ?
C12 C11 H11 120.2 ?
C10 C11 H11 120.2 ?
C11 C12 C13 120.4(3) ?
C11 C12 H12 119.8 ?
C13 C12 H12 119.8 ?
C12 C13 C8 121.3(3) ?
C12 C13 H13 119.4 ?
C8 C13 H13 119.4 ?
N2 C14 C15 117.53(16) ?
N2 C14 H14A 107.9 ?
C15 C14 H14A 107.9 ?
N2 C14 H14B 107.9 ?
C15 C14 H14B 107.9 ?
H14A C14 H14B 107.2 ?
C20 C15 C16 117.8(2) ?
C20 C15 C14 121.2(2) ?
C16 C15 C14 121.0(2) ?
C17 C16 C15 120.6(2) ?
C17 C16 H16 119.7 ?
C15 C16 H16 119.7 ?
C18 C17 C16 120.5(3) ?
C18 C17 H17 119.7 ?
C16 C17 H17 119.7 ?
C19 C18 C17 119.6(3) ?
C19 C18 H18 120.2 ?
C17 C18 H18 120.2 ?
C18 C19 C20 120.5(3) ?
C18 C19 H19 119.8 ?
C20 C19 H19 119.8 ?
C19 C20 C15 120.9(2) ?
C19 C20 H20 119.6 ?
C15 C20 H20 119.6 ?
N3 C21 C22 117.29(15) ?
N3 C21 H21A 108.0 ?
C22 C21 H21A 108.0 ?
N3 C21 H21B 108.0 ?
C22 C21 H21B 108.0 ?
H21A C21 H21B 107.2 ?
C27 C22 C23 118.08(19) ?
C27 C22 C21 121.9(2) ?
C23 C22 C21 119.86(19) ?
C24 C23 C22 121.0(2) ?
C24 C23 H23 119.5 ?
C22 C23 H23 119.5 ?
C25 C24 C23 119.9(2) ?
C25 C24 H24 120.0 ?
C23 C24 H24 120.0 ?
C24 C25 C26 120.0(2) ?
C24 C25 H25 120.0 ?
C26 C25 H25 120.0 ?
C27 C26 C25 120.3(2) ?
C27 C26 H26 119.9 ?
C25 C26 H26 119.9 ?
C26 C27 C22 120.7(2) ?
C26 C27 H27 119.7 ?
C22 C27 H27 119.7 ?

loop_
_geom_bond_atom_site_label_1
_geom_bond_atom_site_label_2
_geom_bond_distance
_geom_bond_publ_flag
Cu1 N4 1.9810(19) y
Cu1 N7 1.9844(19) y
Cu1 N1 2.1045(17) y
Cu1 N3 2.1165(16) y
Cu1 N2 2.2490(18) y
N1 C1 1.495(3) ?
N1 C6 1.501(2) ?
N1 C7 1.508(2) ?
N2 C2 1.474(2) ?
N2 C3 1.479(2) ?
N2 C14 1.486(2) ?
N3 C5 1.490(2) ?
N3 C4 1.502(2) ?
N3 C21 1.506(2) ?
N4 N5 1.189(3) ?
N5 N6 1.156(2) ?
N7 N8 1.149(3) ?
N8 N9 1.164(3) ?
C1 C2 1.529(3) ?
C1 H1A 0.9700 ?
C1 H1B 0.9700 ?
C2 H2A 0.9700 ?
C2 H2B 0.9700 ?
C3 C4 1.524(3) ?
C3 H3A 0.9700 ?
C3 H3B 0.9700 ?
C4 H4A 0.9700 ?
C4 H4B 0.9700 ?
C5 C6 1.518(3) ?
C5 H5A 0.9700 ?
C5 H5B 0.9700 ?
C6 H6A 0.9700 ?
C6 H6B 0.9700 ?
C7 C8 1.503(3) ?
C7 H7A 0.9700 ?
C7 H7B 0.9700 ?
C8 C13 1.387(3) ?
C8 C9 1.384(3) ?
C9 C10 1.388(4) ?
C9 H9 0.9300 ?
C10 C11 1.372(4) ?
C10 H10 0.9300 ?
C11 C12 1.357(4) ?
C11 H11 0.9300 ?
C12 C13 1.380(4) ?
C12 H12 0.9300 ?
C13 H13 0.9300 ?
C14 C15 1.513(3) ?
C14 H14A 0.9700 ?
C14 H14B 0.9700 ?
C15 C20 1.388(3) ?
C15 C16 1.387(3) ?
C16 C17 1.384(4) ?
C16 H16 0.9300 ?
C17 C18 1.369(4) ?
C17 H17 0.9300 ?
C18 C19 1.363(4) ?
C18 H18 0.9300 ?
C19 C20 1.381(4) ?
C19 H19 0.9300 ?
C20 H20 0.9300 ?
C21 C22 1.517(3) ?
C21 H21A 0.9700 ?
C21 H21B 0.9700 ?
C22 C27 1.389(3) ?
C22 C23 1.394(3) ?
C23 C24 1.384(3) ?
C23 H23 0.9300 ?
C24 C25 1.370(4) ?
C24 H24 0.9300 ?
C25 C26 1.380(4) ?
C25 H25 0.9300 ?
C26 C27 1.383(3) ?
C26 H26 0.9300 ?
C27 H27 0.9300 ?

loop_
_geom_torsion_atom_site_label_1
_geom_torsion_atom_site_label_2
_geom_torsion_atom_site_label_3
_geom_torsion_atom_site_label_4
_geom_torsion
N4 Cu1 N1 C1 77.23(13)
N3 Cu1 N1 C1 -112.55(11)
N2 Cu1 N1 C1 -28.96(11)
N4 Cu1 N1 C6 -165.28(13)
N3 Cu1 N1 C6 4.93(12)
N2 Cu1 N1 C6 88.52(13)
N4 Cu1 N1 C7 -38.46(15)
N3 Cu1 N1 C7 131.76(14)
N2 Cu1 N1 C7 -144.65(14)
N4 Cu1 N2 C2 -83.85(12)
N7 Cu1 N2 C2 -179.39(11)
N1 Cu1 N2 C2 3.94(11)
N3 Cu1 N2 C2 88.75(12)
N4 Cu1 N2 C3 156.67(11)
N7 Cu1 N2 C3 61.14(12)
N1 Cu1 N2 C3 -115.54(11)
N3 Cu1 N2 C3 -30.72(10)
N4 Cu1 N2 C14 37.54(13)
N7 Cu1 N2 C14 -58.00(13)
N1 Cu1 N2 C14 125.33(12)
N3 Cu1 N2 C14 -149.86(12)
N4 Cu1 N3 C5 29.3(4)
N7 Cu1 N3 C5 149.95(12)
N1 Cu1 N3 C5 -28.43(11)
N2 Cu1 N3 C5 -112.77(11)
N4 Cu1 N3 C4 148.6(3)
N7 Cu1 N3 C4 -90.69(12)
N1 Cu1 N3 C4 90.93(11)
N2 Cu1 N3 C4 6.59(10)
N4 Cu1 N3 C21 -88.9(4)
N7 Cu1 N3 C21 31.77(14)
N1 Cu1 N3 C21 -146.61(13)
N2 Cu1 N3 C21 129.06(13)
N7 Cu1 N4 N5 22.6(2)
N1 Cu1 N4 N5 -159.5(2)
N3 Cu1 N4 N5 143.2(3)
N2 Cu1 N4 N5 -76.2(2)
N4 Cu1 N7 N8 41.7(2)
N3 Cu1 N7 N8 -128.4(2)
N2 Cu1 N7 N8 148.3(2)
C6 N1 C1 C2 -63.2(2)
C7 N1 C1 C2 175.03(16)
Cu1 N1 C1 C2 52.79(17)
C3 N2 C2 C1 132.30(17)
C14 N2 C2 C1 -95.97(19)
Cu1 N2 C2 C1 22.66(17)
N1 C1 C2 N2 -53.4(2)
C2 N2 C3 C4 -62.9(2)
C14 N2 C3 C4 165.75(15)
Cu1 N2 C3 C4 50.32(15)
C5 N3 C4 C3 133.57(15)
C21 N3 C4 C3 -102.22(17)
Cu1 N3 C4 C3 19.56(17)
N2 C3 C4 N3 -50.66(19)
C4 N3 C5 C6 -69.35(19)
C21 N3 C5 C6 165.94(15)
Cu1 N3 C5 C6 47.94(16)
C1 N1 C6 C5 131.47(16)
C7 N1 C6 C5 -109.33(18)
Cu1 N1 C6 C5 20.16(19)
N3 C5 C6 N1 -47.2(2)
C1 N1 C7 C8 172.08(17)
C6 N1 C7 C8 50.4(2)
Cu1 N1 C7 C8 -75.2(2)
N1 C7 C8 C13 -114.1(2)
N1 C7 C8 C9 65.9(3)
C13 C8 C9 C10 2.2(4)
C7 C8 C9 C10 -177.8(3)
C8 C9 C10 C11 -2.0(5)
C9 C10 C11 C12 -0.1(5)
C10 C11 C12 C13 1.9(5)
C11 C12 C13 C8 -1.7(4)
C9 C8 C13 C12 -0.4(4)
C7 C8 C13 C12 179.6(2)
C2 N2 C14 C15 -66.7(2)
C3 N2 C14 C15 65.6(2)
Cu1 N2 C14 C15 176.07(14)
N2 C14 C15 C20 -86.2(2)
N2 C14 C15 C16 95.0(2)
C20 C15 C16 C17 0.2(4)
C14 C15 C16 C17 179.0(2)
C15 C16 C17 C18 -0.8(4)
C16 C17 C18 C19 0.6(5)
C17 C18 C19 C20 0.0(5)
C18 C19 C20 C15 -0.5(4)
C16 C15 C20 C19 0.4(3)
C14 C15 C20 C19 -178.4(2)
C5 N3 C21 C22 59.1(2)
C4 N3 C21 C22 -65.9(2)
Cu1 N3 C21 C22 173.00(14)
N3 C21 C22 C27 -83.4(2)
N3 C21 C22 C23 101.1(2)
C27 C22 C23 C24 -1.0(3)
C21 C22 C23 C24 174.68(18)
C22 C23 C24 C25 1.1(3)
C23 C24 C25 C26 -0.4(4)
C24 C25 C26 C27 -0.6(4)
C25 C26 C27 C22 0.7(4)
C23 C22 C27 C26 0.0(3)
C21 C22 C27 C26 -175.5(2)
